data_1526902
loop_
_publ_author_name
'Vitins, G.'
'Kanepe, Z.'
'Vitins, A.'
'Dindune, A.'
'Ronis, J.'
'Lusis, A.'

_publ_section_title
;
 Structural and conductivity studies in Li Fe P2 O7, Li Sc P2 O7 and Na Sc
 P2 O7
;
_journal_name_full 'Journal of Solid State Electrochemistry'
_journal_page_first 146
_journal_page_last 152
_journal_volume 4
_journal_year 2000
_chemical_formula_sum 'Li O7 P2 Sc'
_chemical_name_systematic 'Li Sc (P2 O7)'
_space_group_IT_number 4
_symmetry_space_group_name_Hall 'P 2yb'
_symmetry_space_group_name_H-M 'P 1 21 1'
_cell_angle_alpha 90
_cell_angle_beta 109.71
_cell_angle_gamma 90
_cell_formula_units_Z 2
_cell_length_a 7.021
_cell_length_b 8.393
_cell_length_c 4.94
_cell_volume 274.046
_citation_journal_id_ASTM JSSEFS
_cod_data_source_file Vitins_JSSEFS_2000_141.cif
_cod_data_source_block Li1O7P2Sc1
_cod_original_cell_volume 274.0455
_cod_original_formula_sum 'Li1 O7 P2 Sc1'
_cod_database_code 1526902

loop_
_symmetry_equiv_pos_as_xyz
x,y,z
-x,y+1/2,-z

loop_
_atom_site_label
_atom_site_type_symbol
_atom_site_fract_x
_atom_site_fract_y
_atom_site_fract_z
_atom_site_occupancy
_atom_site_U_iso_or_equiv
O2 O-2 0.401 0.19 0.6 1 0.0
O1 O-2 0.13 0.199 0.884 1 0.0
O5 O-2 0.115 0.818 0.925 1 0.0
Li1 Li+1 0.337 0.365 0.804 1 0.0
O6 O-2 0.497 0.035 0.194 1 0.0
P2 P+5 0.08 0.79 0.205 1 0.0
O7 O-2 0.232 0.641 0.384 1 0.0
O3 O-2 0.496 0.841 0.762 1 0.0
Sc1 Sc+3 0.268 0 0.791 1 0.0
O4 O-2 0.072 0.935 0.388 1 0.0
P1 P+5 0.473 0.679 0.592 1 0.0
